data_7017905
loop_
_publ_author_name
'Antonova, Elena'
'N\"ather, Christian'
'Bensch, Wolfgang'

_publ_section_title
;
 Antimonato polyoxovanadates with structure directing transition metal
 complexes: pseudopolymorphic {Ni(dien)2}3[V15Sb6O42(H2O)]&#x00B7;nH2O
 compounds and {Ni(dien)2}4[V16Sb4O42(H2O)].
;
_journal_issue 4
_journal_name_full 'Dalton transactions (Cambridge, England : 2003)'
_journal_page_first 1338
_journal_page_last 1344
_journal_paper_doi 10.1039/c1dt11635e
_journal_volume 41
_journal_year 2012
_chemical_formula_moiety '4(C8 N6 H26 Ni), O42 Sb4 V16, H2 O'
_chemical_formula_sum 'C32 H106 N24 Ni4 O43 Sb4 V16'
_chemical_formula_weight 3052.1526
_chemical_name_common (Ni(C4N3H13)2)4(V16Sb4O42(H2O))
_chemical_name_systematic
;
?
;
_space_group_IT_number 2
_symmetry_cell_setting triclinic
_symmetry_space_group_name_Hall '-P 1'
_symmetry_space_group_name_H-M 'P -1'
_atom_sites_solution_hydrogens none
_atom_sites_solution_primary direct
_atom_sites_solution_secondary difmap
_audit_creation_method SHELXL-97
_cell_angle_alpha 98.322(2)
_cell_angle_beta 114.080(2)
_cell_angle_gamma 110.130(2)
_cell_formula_units_Z 1
_cell_length_a 13.5159(4)
_cell_length_b 14.2497(5)
_cell_length_c 14.9419(4)
_cell_measurement_reflns_used 31328
_cell_measurement_temperature 293(2)
_cell_measurement_theta_max 29.3
_cell_measurement_theta_min 1.56
_cell_volume 2326.36(15)
_computing_cell_refinement 'STOE-IPDS Program Package'
_computing_data_collection 'STOE-IPDS Program Package'
_computing_data_reduction 'STOE-IPDS Program Package'
_computing_molecular_graphics 'Bruker SHELXTL'
_computing_publication_material 'Bruker SHELXTL'
_computing_structure_refinement 'SHELXL-97 (Sheldrick, 1997)'
_computing_structure_solution 'SHELXS-97 (Sheldrick, 1990)'
_diffrn_ambient_temperature 293(2)
_diffrn_measured_fraction_theta_full 0.984
_diffrn_measured_fraction_theta_max 0.984
_diffrn_measurement_device_type 'Stoe Imaging Plate Diffraction System'
_diffrn_measurement_method '\f scans'
_diffrn_radiation_monochromator graphite
_diffrn_radiation_source 'fine-focus sealed tube'
_diffrn_radiation_type MoK\a
_diffrn_radiation_wavelength 0.71073
_diffrn_reflns_av_R_equivalents 0.0403
_diffrn_reflns_av_sigmaI/netI 0.0437
_diffrn_reflns_limit_h_max 17
_diffrn_reflns_limit_h_min -18
_diffrn_reflns_limit_k_max 19
_diffrn_reflns_limit_k_min -18
_diffrn_reflns_limit_l_max 20
_diffrn_reflns_limit_l_min -20
_diffrn_reflns_number 31328
_diffrn_reflns_theta_full 29.30
_diffrn_reflns_theta_max 29.30
_diffrn_reflns_theta_min 1.58
_diffrn_standards_decay_% none
_exptl_absorpt_coefficient_mu 3.547
_exptl_absorpt_correction_T_max 0.6284
_exptl_absorpt_correction_T_min 0.5243
_exptl_absorpt_correction_type numerical
_exptl_absorpt_process_details 'X-Shape (STOE & CIE, 1998)'
_exptl_crystal_colour black
_exptl_crystal_density_diffrn 2.269
_exptl_crystal_density_method 'not measured'
_exptl_crystal_description chunk
_exptl_crystal_F_000 1556
_exptl_crystal_size_max 0.0686
_exptl_crystal_size_mid 0.0588
_exptl_crystal_size_min 0.0395
_refine_diff_density_max 0.716
_refine_diff_density_min -0.634
_refine_diff_density_rms 0.132
_refine_ls_extinction_method SHELXL
_refine_ls_goodness_of_fit_ref 1.141
_refine_ls_hydrogen_treatment none
_refine_ls_matrix_type full
_refine_ls_number_parameters 595
_refine_ls_number_reflns 12535
_refine_ls_number_restraints 0
_refine_ls_restrained_S_all 1.141
_refine_ls_R_factor_all 0.0699
_refine_ls_R_factor_gt 0.0483
_refine_ls_shift/su_max 0.001
_refine_ls_shift/su_mean 0.000
_refine_ls_structure_factor_coef Fsqd
_refine_ls_weighting_details 'calc w=1/[\s^2^(Fo^2^)+(0.0259P)^2^+5.4785P] where P=(Fo^2^+2Fc^2^)/3'
_refine_ls_weighting_scheme calc
_refine_ls_wR_factor_gt 0.0812
_refine_ls_wR_factor_ref 0.0866
_reflns_number_gt 10042
_reflns_number_total 12535
_reflns_threshold_expression >2sigma(I)
_cod_data_source_file c1dt11635e.txt
_cod_data_source_block ea1404
_cod_original_cell_volume 2326.35(12)
_cod_original_sg_symbol_H-M P-1
_cod_original_formula_sum 'C32 N24 H106 Ni4 O43 Sb4 V16'
_cod_database_code 7017905

loop_
_symmetry_equiv_pos_as_xyz
'x, y, z'
'-x, -y, -z'

loop_
_atom_site_label
_atom_site_type_symbol
_atom_site_fract_x
_atom_site_fract_y
_atom_site_fract_z
_atom_site_U_iso_or_equiv
_atom_site_adp_type
_atom_site_occupancy
_atom_site_symmetry_multiplicity
_atom_site_calc_flag
_atom_site_refinement_flags
Sb1 Sb 0.84075(3) 0.25375(2) 0.04275(2) 0.02313(7) Uani 1 1 d .
Sb2 Sb 1.36992(3) -0.03439(2) 0.18563(2) 0.02357(7) Uani 1 1 d .
Ni1 Ni 1.5000 0.5000 0.0000 0.0315(2) Uani 1 2 d S
Ni2 Ni 1.33917(6) 0.63161(5) 0.44954(5) 0.02658(13) Uani 1 1 d .
Ni3 Ni 1.0000 0.0000 0.5000 0.02673(18) Uani 1 2 d S
V1 V 1.12030(6) 0.29791(5) 0.07281(5) 0.01850(14) Uani 1 1 d .
V2 V 1.12517(6) 0.13516(5) -0.14198(5) 0.01785(13) Uani 1 1 d .
V3 V 1.20535(6) 0.03871(6) 0.28247(5) 0.01856(14) Uani 1 1 d .
V4 V 1.33519(6) 0.18319(6) 0.13432(5) 0.01852(14) Uani 1 1 d .
V5 V 1.23617(7) 0.24614(6) 0.26177(5) 0.02003(14) Uani 1 1 d .
V6 V 1.25780(7) 0.01444(6) -0.06279(6) 0.02050(14) Uani 1 1 d .
V7 V 0.99075(6) 0.15822(6) 0.22257(5) 0.01874(14) Uani 1 1 d .
V8 V 0.92987(7) 0.19243(6) -0.15302(6) 0.01969(14) Uani 1 1 d .
O1 O 1.2986(3) 0.1442(2) 0.2408(2) 0.0208(6) Uani 1 1 d .
O2 O 1.1308(3) 0.1323(2) 0.2815(2) 0.0208(6) Uani 1 1 d .
O3 O 0.9492(3) 0.0828(2) -0.2276(2) 0.0217(6) Uani 1 1 d .
O4 O 1.2933(3) 0.0593(3) 0.4031(3) 0.0285(7) Uani 1 1 d .
O5 O 1.1835(3) 0.4263(3) 0.1026(3) 0.0295(7) Uani 1 1 d .
O6 O 1.0967(3) 0.2317(2) -0.0598(2) 0.0218(6) Uani 1 1 d .
O7 O 0.9896(3) 0.2233(3) 0.3205(3) 0.0301(7) Uani 1 1 d .
O8 O 1.0890(3) 0.2608(2) 0.1829(2) 0.0208(6) Uani 1 1 d .
O9 O 1.2561(3) 0.2704(2) 0.1448(2) 0.0214(6) Uani 1 1 d .
O10 O 0.9433(3) 0.2451(3) -0.0162(2) 0.0245(6) Uani 1 1 d .
O11 O 1.4775(3) 0.2676(3) 0.1902(3) 0.0305(7) Uani 1 1 d .
O12 O 1.2570(3) 0.1468(2) -0.0140(2) 0.0229(6) Uani 1 1 d .
O13 O 1.1099(3) -0.0080(2) -0.1818(2) 0.0214(6) Uani 1 1 d .
O14 O 0.9107(3) 0.2754(3) -0.2142(3) 0.0323(8) Uani 1 1 d .
O15 O 1.2259(3) -0.0705(2) 0.2011(3) 0.0249(7) Uani 1 1 d .
O16 O 1.1874(3) 0.2009(3) -0.1998(2) 0.0263(7) Uani 1 1 d .
O17 O 1.1558(3) -0.1363(2) -0.0951(2) 0.0250(7) Uani 1 1 d .
O18 O 1.3282(3) 0.0408(3) 0.0892(2) 0.0265(7) Uani 1 1 d .
O19 O 1.3337(3) 0.3475(3) 0.3690(3) 0.0318(8) Uani 1 1 d .
O20 O 1.3132(3) -0.1690(3) 0.0849(3) 0.0262(7) Uani 1 1 d .
O21 O 1.3622(3) 0.0296(3) -0.0932(3) 0.0368(8) Uani 1 1 d .
O22 O 1.0000 0.0000 0.0000 0.172(7) Uani 1 2 d S
O23 O 1.4405(4) 0.4817(3) 0.2344(3) 0.0535(13) Uani 1 1 d .
N1 N 1.5528(5) 0.6223(4) 0.1348(4) 0.0404(11) Uani 1 1 d .
H1A H 1.5393 0.5938 0.1811 0.048 Uiso 1 1 calc R
H1B H 1.6324 0.6662 0.1650 0.048 Uiso 1 1 calc R
N2 N 1.5675(4) 0.4033(4) 0.0765(4) 0.0407(11) Uani 1 1 d .
H2 H 1.5332 0.3867 0.1168 0.049 Uiso 1 1 calc R
N3 N 1.6813(4) 0.5730(4) 0.0286(4) 0.0422(12) Uani 1 1 d .
H3A H 1.6808 0.5638 -0.0325 0.051 Uiso 1 1 calc R
H3B H 1.7140 0.6431 0.0611 0.051 Uiso 1 1 calc R
N4 N 1.1854(4) 0.5904(3) 0.4737(4) 0.0348(10) Uani 1 1 d .
H4 H 1.1963 0.6463 0.5211 0.042 Uiso 1 1 calc R
N5 N 1.2017(5) 0.5059(4) 0.3104(4) 0.0405(11) Uani 1 1 d .
H5A H 1.2115 0.5203 0.2570 0.049 Uiso 1 1 calc R
H5B H 1.2095 0.4462 0.3144 0.049 Uiso 1 1 calc R
N6 N 1.4830(4) 0.6449(4) 0.4212(4) 0.0391(11) Uani 1 1 d .
H6A H 1.5496 0.6604 0.4812 0.047 Uiso 1 1 calc R
H6B H 1.4634 0.5828 0.3775 0.047 Uiso 1 1 calc R
N7 N 1.3764(5) 0.5346(4) 0.5388(4) 0.0420(11) Uani 1 1 d .
H7A H 1.3580 0.4714 0.4978 0.050 Uiso 1 1 calc R
H7B H 1.4556 0.5652 0.5866 0.050 Uiso 1 1 calc R
N8 N 1.3302(4) 0.7425(3) 0.3673(3) 0.0326(9) Uani 1 1 d .
H8 H 1.2514 0.7247 0.3228 0.039 Uiso 1 1 calc R
N9 N 1.4439(4) 0.7735(4) 0.5788(3) 0.0359(10) Uani 1 1 d .
H9A H 1.4376 0.7619 0.6343 0.043 Uiso 1 1 calc R
H9B H 1.5224 0.8005 0.5958 0.043 Uiso 1 1 calc R
N10 N 1.0068(4) -0.1329(3) 0.4251(3) 0.0315(9) Uani 1 1 d .
H10 H 0.9847 -0.1370 0.3579 0.038 Uiso 1 1 calc R
N11 N 0.8541(5) 0.0010(4) 0.3708(3) 0.0378(10) Uani 1 1 d .
H11A H 0.8786 0.0207 0.3259 0.045 Uiso 1 1 calc R
H11B H 0.7926 -0.0649 0.3376 0.045 Uiso 1 1 calc R
N12 N 1.1321(5) 0.1199(4) 0.4834(4) 0.0390(10) Uani 1 1 d .
H12A H 1.1921 0.1028 0.4891 0.047 Uiso 1 1 calc R
H12B H 1.0981 0.1279 0.4210 0.047 Uiso 1 1 calc R
C1 C 1.4815(7) 0.6819(5) 0.1031(5) 0.0504(16) Uani 1 1 d .
H1C H 1.5215 0.7505 0.1562 0.061 Uiso 1 1 calc R
H1D H 1.4018 0.6435 0.0948 0.061 Uiso 1 1 calc R
C2 C 1.5305(6) 0.3036(5) -0.0013(5) 0.0472(15) Uani 1 1 d .
H2A H 1.4535 0.2511 -0.0141 0.057 Uiso 1 1 calc R
H2B H 1.5899 0.2771 0.0262 0.057 Uiso 1 1 calc R
C3 C 1.6990(6) 0.4690(6) 0.1458(6) 0.0584(18) Uani 1 1 d .
H3C H 1.7367 0.4237 0.1689 0.070 Uiso 1 1 calc R
H3D H 1.7129 0.5183 0.2066 0.070 Uiso 1 1 calc R
C4 C 1.7559(6) 0.5293(6) 0.0921(6) 0.0595(19) Uani 1 1 d .
H4A H 1.8345 0.5866 0.1436 0.071 Uiso 1 1 calc R
H4B H 1.7684 0.4827 0.0482 0.071 Uiso 1 1 calc R
C5 C 1.0796(6) 0.4878(5) 0.2891(5) 0.0476(15) Uani 1 1 d .
H5C H 1.0353 0.4157 0.2846 0.057 Uiso 1 1 calc R
H5D H 1.0373 0.4954 0.2224 0.057 Uiso 1 1 calc R
C6 C 1.0807(5) 0.5640(5) 0.3721(5) 0.0444(14) Uani 1 1 d .
H6C H 1.0855 0.6281 0.3553 0.053 Uiso 1 1 calc R
H6D H 1.0064 0.5318 0.3747 0.053 Uiso 1 1 calc R
C7 C 1.1768(6) 0.5004(5) 0.5133(5) 0.0480(15) Uani 1 1 d .
H7C H 1.1388 0.4351 0.4561 0.058 Uiso 1 1 calc R
H7D H 1.1277 0.4934 0.5468 0.058 Uiso 1 1 calc R
C8 C 1.3027(7) 0.5203(5) 0.5901(5) 0.0497(16) Uani 1 1 d .
H8A H 1.3387 0.5834 0.6491 0.060 Uiso 1 1 calc R
H8B H 1.2992 0.4608 0.6151 0.060 Uiso 1 1 calc R
C9 C 1.5087(5) 0.7286(5) 0.3753(5) 0.0444(14) Uani 1 1 d .
H9C H 1.5447 0.7142 0.3339 0.053 Uiso 1 1 calc R
H9D H 1.5656 0.7964 0.4300 0.053 Uiso 1 1 calc R
C10 C 1.3922(5) 0.7328(5) 0.3077(5) 0.0411(13) Uani 1 1 d .
H10A H 1.4099 0.7929 0.2836 0.049 Uiso 1 1 calc R
H10B H 1.3399 0.6688 0.2474 0.049 Uiso 1 1 calc R
C11 C 1.3885(5) 0.8507(4) 0.4430(5) 0.0432(14) Uani 1 1 d .
H11C H 1.3433 0.8892 0.4145 0.052 Uiso 1 1 calc R
H11D H 1.4702 0.8888 0.4553 0.052 Uiso 1 1 calc R
C12 C 1.3923(5) 0.8446(4) 0.5436(5) 0.0422(14) Uani 1 1 d .
H12C H 1.4411 0.9147 0.5957 0.051 Uiso 1 1 calc R
H12D H 1.3110 0.8187 0.5340 0.051 Uiso 1 1 calc R
C13 C 0.9239(6) -0.2305(5) 0.4274(5) 0.0438(14) Uani 1 1 d .
H13A H 0.9678 -0.2475 0.4874 0.053 Uiso 1 1 calc R
H13B H 0.8925 -0.2888 0.3655 0.053 Uiso 1 1 calc R
C14 C 0.8209(6) -0.2177(5) 0.4327(5) 0.0441(14) Uani 1 1 d .
H14A H 0.7676 -0.2147 0.3670 0.053 Uiso 1 1 calc R
H14B H 0.7746 -0.2780 0.4454 0.053 Uiso 1 1 calc R
C15 C 1.1332(5) -0.1158(5) 0.4796(5) 0.0374(12) Uani 1 1 d .
H15A H 1.1804 -0.0660 0.4578 0.045 Uiso 1 1 calc R
H15B H 1.1365 -0.1822 0.4606 0.045 Uiso 1 1 calc R
C16 C 0.8120(6) 0.0734(6) 0.4039(5) 0.0521(16) Uani 1 1 d .
H16A H 0.7246 0.0369 0.3725 0.063 Uiso 1 1 calc R
H16B H 0.8317 0.1325 0.3787 0.063 Uiso 1 1 calc R
O24 O 0.8289(6) 0.3072(5) 0.3407(5) 0.0780(17) Uani 1 1 d .
O25 O 1.1339(7) 0.5932(5) 0.0629(6) 0.097(2) Uani 1 1 d .
O26 O 1.3837(6) -0.1432(7) -0.1810(7) 0.121(3) Uani 1 1 d .

loop_
_atom_site_aniso_label
_atom_site_aniso_U_11
_atom_site_aniso_U_22
_atom_site_aniso_U_33
_atom_site_aniso_U_23
_atom_site_aniso_U_13
_atom_site_aniso_U_12
Sb1 0.02565(14) 0.02243(14) 0.02330(14) 0.00728(11) 0.01203(12) 0.01299(11)
Sb2 0.01995(13) 0.02639(14) 0.02164(14) 0.00941(11) 0.00766(11) 0.01006(11)
Ni1 0.0341(5) 0.0240(4) 0.0321(5) 0.0046(3) 0.0218(4) 0.0036(4)
Ni2 0.0291(3) 0.0262(3) 0.0218(3) 0.0059(2) 0.0096(2) 0.0140(2)
Ni3 0.0344(4) 0.0340(4) 0.0219(4) 0.0131(3) 0.0165(4) 0.0211(4)
V1 0.0209(3) 0.0172(3) 0.0170(3) 0.0064(3) 0.0089(3) 0.0083(3)
V2 0.0184(3) 0.0185(3) 0.0154(3) 0.0063(2) 0.0086(3) 0.0064(3)
V3 0.0184(3) 0.0194(3) 0.0159(3) 0.0062(3) 0.0076(3) 0.0073(3)
V4 0.0166(3) 0.0193(3) 0.0169(3) 0.0059(3) 0.0074(3) 0.0063(3)
V5 0.0216(3) 0.0179(3) 0.0152(3) 0.0042(3) 0.0065(3) 0.0067(3)
V6 0.0192(3) 0.0223(3) 0.0197(3) 0.0067(3) 0.0101(3) 0.0083(3)
V7 0.0212(3) 0.0193(3) 0.0166(3) 0.0061(3) 0.0100(3) 0.0090(3)
V8 0.0209(3) 0.0193(3) 0.0177(3) 0.0081(3) 0.0076(3) 0.0093(3)
O1 0.0215(14) 0.0202(14) 0.0209(14) 0.0078(11) 0.0117(12) 0.0076(11)
O2 0.0196(14) 0.0213(14) 0.0235(15) 0.0084(12) 0.0113(12) 0.0100(11)
O3 0.0196(14) 0.0218(14) 0.0209(14) 0.0057(12) 0.0090(12) 0.0079(11)
O4 0.0279(16) 0.0292(17) 0.0223(15) 0.0095(13) 0.0083(14) 0.0110(14)
O5 0.0348(18) 0.0245(16) 0.0290(17) 0.0104(13) 0.0156(15) 0.0125(14)
O6 0.0218(14) 0.0255(15) 0.0161(13) 0.0056(12) 0.0070(12) 0.0119(12)
O7 0.0330(18) 0.0326(17) 0.0248(16) 0.0057(14) 0.0151(15) 0.0153(15)
O8 0.0237(14) 0.0201(14) 0.0185(14) 0.0079(11) 0.0108(12) 0.0084(12)
O9 0.0244(15) 0.0237(14) 0.0187(14) 0.0087(12) 0.0099(12) 0.0136(12)
O10 0.0220(15) 0.0316(16) 0.0184(14) 0.0062(12) 0.0087(12) 0.0126(13)
O11 0.0225(16) 0.0314(17) 0.0302(17) 0.0086(14) 0.0115(14) 0.0067(14)
O12 0.0255(15) 0.0244(15) 0.0179(14) 0.0068(12) 0.0093(12) 0.0120(12)
O13 0.0207(14) 0.0193(14) 0.0201(14) 0.0064(11) 0.0077(12) 0.0076(11)
O14 0.0326(18) 0.0306(17) 0.0295(17) 0.0162(14) 0.0099(15) 0.0138(15)
O15 0.0217(15) 0.0195(14) 0.0323(17) 0.0028(13) 0.0173(14) 0.0055(12)
O16 0.0271(16) 0.0261(16) 0.0224(15) 0.0085(13) 0.0135(13) 0.0066(13)
O17 0.0231(15) 0.0237(15) 0.0244(15) 0.0116(13) 0.0081(13) 0.0096(12)
O18 0.0345(17) 0.0255(16) 0.0183(14) 0.0077(12) 0.0111(14) 0.0144(14)
O19 0.0348(18) 0.0284(17) 0.0200(15) 0.0046(13) 0.0091(14) 0.0080(14)
O20 0.0243(15) 0.0258(16) 0.0252(16) 0.0053(13) 0.0079(13) 0.0144(13)
O21 0.0327(19) 0.039(2) 0.045(2) 0.0143(17) 0.0254(18) 0.0154(16)
O22 0.171(14) 0.154(13) 0.127(12) 0.046(10) 0.074(11) 0.007(11)
O23 0.057(3) 0.038(2) 0.036(2) 0.0047(18) 0.022(2) -0.005(2)
N1 0.046(3) 0.033(2) 0.038(2) 0.0045(19) 0.027(2) 0.009(2)
N2 0.043(3) 0.038(2) 0.041(3) 0.014(2) 0.027(2) 0.009(2)
N3 0.045(3) 0.033(2) 0.047(3) 0.010(2) 0.033(2) 0.005(2)
N4 0.035(2) 0.028(2) 0.034(2) 0.0023(17) 0.0175(19) 0.0094(18)
N5 0.050(3) 0.030(2) 0.030(2) -0.0016(18) 0.017(2) 0.013(2)
N6 0.036(2) 0.054(3) 0.029(2) 0.008(2) 0.0109(19) 0.029(2)
N7 0.050(3) 0.036(2) 0.035(2) 0.014(2) 0.013(2) 0.022(2)
N8 0.027(2) 0.035(2) 0.029(2) 0.0106(17) 0.0056(17) 0.0164(17)
N9 0.027(2) 0.037(2) 0.025(2) 0.0011(17) 0.0014(17) 0.0113(18)
N10 0.043(2) 0.038(2) 0.0234(19) 0.0140(17) 0.0174(18) 0.026(2)
N11 0.048(3) 0.056(3) 0.027(2) 0.022(2) 0.022(2) 0.034(2)
N12 0.050(3) 0.048(3) 0.037(2) 0.023(2) 0.029(2) 0.027(2)
C1 0.066(4) 0.043(3) 0.055(4) 0.010(3) 0.043(4) 0.025(3)
C2 0.057(4) 0.035(3) 0.058(4) 0.016(3) 0.038(3) 0.018(3)
C3 0.051(4) 0.060(4) 0.046(4) 0.018(3) 0.018(3) 0.014(3)
C4 0.039(3) 0.059(4) 0.071(5) 0.020(4) 0.028(3) 0.011(3)
C5 0.038(3) 0.038(3) 0.034(3) 0.000(2) 0.007(3) 0.001(2)
C6 0.031(3) 0.048(3) 0.045(3) 0.010(3) 0.016(3) 0.014(2)
C7 0.057(4) 0.038(3) 0.048(3) 0.015(3) 0.033(3) 0.011(3)
C8 0.074(5) 0.041(3) 0.029(3) 0.014(2) 0.023(3) 0.022(3)
C9 0.033(3) 0.060(4) 0.044(3) 0.017(3) 0.021(3) 0.023(3)
C10 0.042(3) 0.053(3) 0.036(3) 0.025(3) 0.020(3) 0.023(3)
C11 0.039(3) 0.028(3) 0.052(3) 0.013(2) 0.014(3) 0.014(2)
C12 0.037(3) 0.031(3) 0.042(3) -0.005(2) 0.006(2) 0.020(2)
C13 0.046(3) 0.036(3) 0.045(3) 0.007(2) 0.019(3) 0.020(3)
C14 0.041(3) 0.040(3) 0.047(3) 0.015(3) 0.019(3) 0.015(2)
C15 0.044(3) 0.040(3) 0.045(3) 0.019(2) 0.029(3) 0.027(2)
C16 0.044(3) 0.064(4) 0.042(3) 0.010(3) 0.012(3) 0.032(3)
O24 0.091(4) 0.075(4) 0.085(4) 0.014(3) 0.052(4) 0.049(3)
O25 0.140(6) 0.084(4) 0.133(6) 0.070(4) 0.089(6) 0.081(5)
O26 0.072(4) 0.122(6) 0.133(7) -0.007(5) 0.017(4) 0.066(4)

loop_
_atom_type_symbol
_atom_type_description
_atom_type_scat_dispersion_real
_atom_type_scat_dispersion_imag
_atom_type_scat_source
C C 0.0033 0.0016 'International Tables Vol C Tables 4.2.6.8 and 6.1.1.4'
H H 0.0000 0.0000 'International Tables Vol C Tables 4.2.6.8 and 6.1.1.4'
N N 0.0061 0.0033 'International Tables Vol C Tables 4.2.6.8 and 6.1.1.4'
O O 0.0106 0.0060 'International Tables Vol C Tables 4.2.6.8 and 6.1.1.4'
V V 0.3005 0.5294 'International Tables Vol C Tables 4.2.6.8 and 6.1.1.4'
Ni Ni 0.3393 1.1124 'International Tables Vol C Tables 4.2.6.8 and 6.1.1.4'
Sb Sb -0.5866 1.5461 'International Tables Vol C Tables 4.2.6.8 and 6.1.1.4'

loop_
_geom_angle_atom_site_label_1
_geom_angle_atom_site_label_2
_geom_angle_atom_site_label_3
_geom_angle
_geom_angle_site_symmetry_1
_geom_angle_site_symmetry_3
O20 Sb1 O10 96.40(13) 2_755 .
O20 Sb1 O17 95.61(13) 2_755 2_755
O10 Sb1 O17 93.64(14) . 2_755
O20 Sb2 O18 97.79(14) . .
O20 Sb2 O15 96.99(13) . .
O18 Sb2 O15 96.11(15) . .
N2 Ni1 N2 180.00(14) 2_865 .
N2 Ni1 N3 80.62(19) 2_865 2_865
N2 Ni1 N3 99.38(19) . 2_865
N2 Ni1 N3 99.38(19) 2_865 .
N2 Ni1 N3 80.62(19) . .
N3 Ni1 N3 180.0 2_865 .
N2 Ni1 N1 82.0(2) 2_865 .
N2 Ni1 N1 98.0(2) . .
N3 Ni1 N1 91.87(19) 2_865 .
N3 Ni1 N1 88.13(19) . .
N2 Ni1 N1 98.0(2) 2_865 2_865
N2 Ni1 N1 82.0(2) . 2_865
N3 Ni1 N1 88.13(19) 2_865 2_865
N3 Ni1 N1 91.87(19) . 2_865
N1 Ni1 N1 180.0(2) . 2_865
N7 Ni2 N6 90.6(2) . .
N7 Ni2 N5 95.7(2) . .
N6 Ni2 N5 96.12(19) . .
N7 Ni2 N9 94.55(19) . .
N6 Ni2 N9 94.42(19) . .
N5 Ni2 N9 165.2(2) . .
N7 Ni2 N8 171.29(19) . .
N6 Ni2 N8 82.08(19) . .
N5 Ni2 N8 89.90(19) . .
N9 Ni2 N8 81.31(18) . .
N7 Ni2 N4 82.3(2) . .
N6 Ni2 N4 170.38(19) . .
N5 Ni2 N4 78.17(18) . .
N9 Ni2 N4 92.68(18) . .
N8 Ni2 N4 105.44(18) . .
N10 Ni3 N10 180.0(2) . 2_756
N10 Ni3 N11 98.82(18) . .
N10 Ni3 N11 81.18(18) 2_756 .
N10 Ni3 N11 81.18(18) . 2_756
N10 Ni3 N11 98.82(18) 2_756 2_756
N11 Ni3 N11 180.0(2) . 2_756
N10 Ni3 N12 98.35(18) . .
N10 Ni3 N12 81.65(18) 2_756 .
N11 Ni3 N12 92.28(19) . .
N11 Ni3 N12 87.72(19) 2_756 .
N10 Ni3 N12 81.65(18) . 2_756
N10 Ni3 N12 98.35(18) 2_756 2_756
N11 Ni3 N12 87.72(19) . 2_756
N11 Ni3 N12 92.28(19) 2_756 2_756
N12 Ni3 N12 180.0(3) . 2_756
O5 V1 O6 110.05(16) . .
O5 V1 O9 102.53(16) . .
O6 V1 O9 92.10(13) . .
O5 V1 O8 109.67(16) . .
O6 V1 O8 140.25(13) . .
O9 V1 O8 80.73(13) . .
O5 V1 O10 107.79(17) . .
O6 V1 O10 78.67(13) . .
O9 V1 O10 149.66(14) . .
O8 V1 O10 88.08(13) . .
O5 V1 V5 108.05(13) . .
O6 V1 V5 123.98(10) . .
O9 V1 V5 40.02(9) . .
O8 V1 V5 40.92(10) . .
O10 V1 V5 125.14(10) . .
O5 V1 V8 110.97(13) . .
O6 V1 V8 38.33(9) . .
O9 V1 V8 126.83(10) . .
O8 V1 V8 121.88(9) . .
O10 V1 V8 40.66(9) . .
V5 V1 V8 140.98(3) . .
O16 V2 O12 106.37(15) . .
O16 V2 O6 106.98(16) . .
O12 V2 O6 89.01(13) . .
O16 V2 O13 107.63(16) . .
O12 V2 O13 81.03(13) . .
O6 V2 O13 145.39(13) . .
O16 V2 O3 107.00(15) . .
O12 V2 O3 146.56(13) . .
O6 V2 O3 79.19(13) . .
O13 V2 O3 91.10(13) . .
O16 V2 V6 106.65(13) . .
O12 V2 V6 40.68(10) . .
O6 V2 V6 125.58(9) . .
O13 V2 V6 41.07(9) . .
O3 V2 V6 128.07(10) . .
O16 V2 V8 107.54(13) . .
O12 V2 V8 124.55(10) . .
O6 V2 V8 39.46(9) . .
O13 V2 V8 126.45(9) . .
O3 V2 V8 40.20(9) . .
V6 V2 V8 145.75(3) . .
O4 V3 O2 106.34(16) . .
O4 V3 O3 111.20(15) . 2_755
O2 V3 O3 90.42(13) . 2_755
O4 V3 O1 106.82(15) . .
O2 V3 O1 81.46(13) . .
O3 V3 O1 141.89(13) 2_755 .
O4 V3 O15 105.57(17) . .
O2 V3 O15 148.07(14) . .
O3 V3 O15 79.22(13) 2_755 .
O1 V3 O15 88.26(13) . .
O4 V3 V5 106.78(12) . .
O2 V3 V5 40.15(9) . .
O3 V3 V5 124.68(10) 2_755 .
O1 V3 V5 41.88(9) . .
O15 V3 V5 126.49(10) . .
O4 V3 V8 112.62(13) . 2_755
O2 V3 V8 124.28(9) . 2_755
O3 V3 V8 39.13(10) 2_755 2_755
O1 V3 V8 120.82(10) . 2_755
O15 V3 V8 40.14(9) . 2_755
V5 V3 V8 140.58(3) . 2_755
O11 V4 O12 112.20(16) . .
O11 V4 O9 103.77(16) . .
O12 V4 O9 91.42(13) . .
O11 V4 O1 108.53(16) . .
O12 V4 O1 139.17(13) . .
O9 V4 O1 81.62(13) . .
O11 V4 O18 105.67(17) . .
O12 V4 O18 77.72(13) . .
O9 V4 O18 150.56(14) . .
O1 V4 O18 88.88(13) . .
O11 V4 V5 107.28(13) . .
O12 V4 V5 123.93(10) . .
O9 V4 V5 40.53(9) . .
O1 V4 V5 41.45(9) . .
O18 V4 V5 126.94(10) . .
O11 V4 V6 112.18(13) . .
O12 V4 V6 37.76(10) . .
O9 V4 V6 125.52(9) . .
O1 V4 V6 120.86(9) . .
O18 V4 V6 40.10(9) . .
V5 V4 V6 140.53(3) . .
O19 V5 O2 112.90(16) . .
O19 V5 O9 112.00(16) . .
O2 V5 O9 135.10(13) . .
O19 V5 O8 111.61(17) . .
O2 V5 O8 83.77(13) . .
O9 V5 O8 80.34(13) . .
O19 V5 O1 112.47(17) . .
O2 V5 O1 81.86(13) . .
O9 V5 O1 81.05(13) . .
O8 V5 O1 135.84(13) . .
O19 V5 V7 115.21(14) . .
O2 V5 V7 41.71(9) . .
O9 V5 V7 115.38(10) . .
O8 V5 V7 42.61(9) . .
O1 V5 V7 116.21(9) . .
O19 V5 V3 115.33(13) . .
O2 V5 V3 40.62(9) . .
O9 V5 V3 115.64(10) . .
O8 V5 V3 117.17(9) . .
O1 V5 V3 41.82(9) . .
V7 V5 V3 79.88(3) . .
O19 V5 V4 115.66(14) . .
O2 V5 V4 115.13(10) . .
O9 V5 V4 40.29(9) . .
O8 V5 V4 113.71(9) . .
O1 V5 V4 41.12(9) . .
V7 V5 V4 129.11(3) . .
V3 V5 V4 80.13(3) . .
O19 V5 V1 115.88(13) . .
O2 V5 V1 115.83(10) . .
O9 V5 V1 39.68(9) . .
O8 V5 V1 40.88(9) . .
O1 V5 V1 113.30(9) . .
V7 V5 V1 80.21(3) . .
V3 V5 V1 128.77(3) . .
V4 V5 V1 76.99(3) . .
O21 V6 O12 112.27(17) . .
O21 V6 O13 110.51(18) . .
O12 V6 O13 81.92(13) . .
O21 V6 O17 111.32(18) . .
O12 V6 O17 136.22(14) . .
O13 V6 O17 79.37(13) . .
O21 V6 O18 108.95(18) . .
O12 V6 O18 77.86(13) . .
O13 V6 O18 140.07(14) . .
O17 V6 O18 92.00(13) . .
O21 V6 V2 112.82(15) . .
O12 V6 V2 41.19(9) . .
O13 V6 V2 41.46(9) . .
O17 V6 V2 114.96(10) . .
O18 V6 V2 115.04(10) . .
O21 V6 V7 115.36(15) . 2_755
O12 V6 V7 113.03(10) . 2_755
O13 V6 V7 38.80(9) . 2_755
O17 V6 V7 40.68(9) . 2_755
O18 V6 V7 123.69(10) . 2_755
V2 V6 V7 77.63(3) . 2_755
O21 V6 V4 114.43(14) . .
O12 V6 V4 37.57(9) . .
O13 V6 V4 114.12(10) . .
O17 V6 V4 121.97(10) . .
O18 V6 V4 40.43(10) . .
V2 V6 V4 77.15(3) . .
V7 V6 V4 129.67(3) 2_755 .
O7 V7 O2 105.86(16) . .
O7 V7 O13 110.31(16) . 2_755
O2 V7 O13 88.43(13) . 2_755
O7 V7 O8 107.90(16) . .
O2 V7 O8 83.44(13) . .
O13 V7 O8 141.72(13) 2_755 .
O7 V7 O17 106.58(17) . 2_755
O2 V7 O17 147.52(14) . 2_755
O13 V7 O17 78.78(13) 2_755 2_755
O8 V7 O17 88.35(13) . 2_755
O7 V7 V5 107.53(13) . .
O2 V7 V5 41.21(9) . .
O13 V7 V5 123.60(10) 2_755 .
O8 V7 V5 42.79(9) . .
O17 V7 V5 126.94(10) 2_755 .
O7 V7 V6 111.95(13) . 2_755
O2 V7 V6 122.70(9) . 2_755
O13 V7 V6 38.86(9) 2_755 2_755
O8 V7 V6 121.22(9) . 2_755
O17 V7 V6 40.02(9) 2_755 2_755
V5 V7 V6 140.51(3) . 2_755
O14 V8 O6 113.47(16) . .
O14 V8 O3 111.97(17) . .
O6 V8 O3 80.61(13) . .
O14 V8 O15 110.59(16) . 2_755
O6 V8 O15 135.78(14) . 2_755
O3 V8 O15 79.93(13) . 2_755
O14 V8 O10 108.14(17) . .
O6 V8 O10 78.50(13) . .
O3 V8 O10 139.47(14) . .
O15 V8 O10 91.49(13) 2_755 .
O14 V8 V2 115.58(14) . .
O6 V8 V2 40.26(9) . .
O3 V8 V2 40.83(9) . .
O15 V8 V2 114.26(10) 2_755 .
O10 V8 V2 114.21(10) . .
O14 V8 V1 113.54(13) . .
O6 V8 V1 38.15(9) . .
O3 V8 V1 113.97(10) . .
O15 V8 V1 122.43(11) 2_755 .
O10 V8 V1 40.66(9) . .
V2 V8 V1 76.83(3) . .
O14 V8 V3 116.70(13) . 2_755
O6 V8 V3 111.44(10) . 2_755
O3 V8 V3 38.93(9) . 2_755
O15 V8 V3 41.05(9) 2_755 2_755
O10 V8 V3 122.73(10) . 2_755
V2 V8 V3 76.55(3) . 2_755
V1 V8 V3 129.35(3) . 2_755
V4 O1 V3 149.57(17) . .
V4 O1 V5 97.43(14) . .
V3 O1 V5 96.29(13) . .
V5 O2 V3 99.23(14) . .
V5 O2 V7 97.08(14) . .
V3 O2 V7 149.78(17) . .
V3 O3 V8 101.94(14) 2_755 .
V3 O3 V2 143.62(18) 2_755 .
V8 O3 V2 98.96(13) . .
V1 O6 V8 103.52(15) . .
V1 O6 V2 148.24(18) . .
V8 O6 V2 100.28(14) . .
V7 O8 V1 148.08(17) . .
V7 O8 V5 94.59(13) . .
V1 O8 V5 98.20(14) . .
V1 O9 V4 145.41(17) . .
V1 O9 V5 100.30(15) . .
V4 O9 V5 99.18(14) . .
Sb1 O10 V1 121.53(16) . .
Sb1 O10 V8 139.78(17) . .
V1 O10 V8 98.68(14) . .
V4 O12 V6 104.68(15) . .
V4 O12 V2 148.93(19) . .
V6 O12 V2 98.14(14) . .
V7 O13 V6 102.33(14) 2_755 .
V7 O13 V2 146.66(18) 2_755 .
V6 O13 V2 97.46(13) . .
Sb2 O15 V8 139.57(17) . 2_755
Sb2 O15 V3 121.55(15) . .
V8 O15 V3 98.81(14) 2_755 .
Sb1 O17 V6 140.59(17) 2_755 .
Sb1 O17 V7 120.10(15) 2_755 2_755
V6 O17 V7 99.30(14) . 2_755
Sb2 O18 V6 138.45(18) . .
Sb2 O18 V4 121.77(16) . .
V6 O18 V4 99.47(15) . .
Sb2 O20 Sb1 130.07(17) . 2_755
C1 N1 Ni1 108.6(4) . .
C2 N2 C3 116.4(6) . .
C2 N2 Ni1 109.6(4) . .
C3 N2 Ni1 106.7(4) . .
C4 N3 Ni1 112.0(4) . .
C6 N4 C7 113.6(5) . .
C6 N4 Ni2 105.9(3) . .
C7 N4 Ni2 106.5(4) . .
C5 N5 Ni2 112.9(4) . .
C9 N6 Ni2 110.1(3) . .
C8 N7 Ni2 107.7(4) . .
C10 N8 C11 112.8(5) . .
C10 N8 Ni2 106.0(3) . .
C11 N8 Ni2 109.3(3) . .
C12 N9 Ni2 104.2(3) . .
C15 N10 C13 111.8(4) . .
C15 N10 Ni3 106.9(3) . .
C13 N10 Ni3 110.4(3) . .
C16 N11 Ni3 111.2(4) . .
C14 N12 Ni3 106.0(3) 2_756 .
N1 C1 C2 109.3(5) . 2_865
N2 C2 C1 112.3(5) . 2_865
N2 C3 C4 111.4(6) . .
N3 C4 C3 111.9(6) . .
N5 C5 C6 112.6(4) . .
N4 C6 C5 109.7(5) . .
N4 C7 C8 108.6(5) . .
N7 C8 C7 109.1(5) . .
N6 C9 C10 109.4(5) . .
N8 C10 C9 109.9(5) . .
N8 C11 C12 110.4(5) . .
N9 C12 C11 109.8(5) . .
N10 C13 C14 110.9(5) . .
N12 C14 C13 109.7(5) 2_756 .
N10 C15 C16 111.6(5) . 2_756
N11 C16 C15 113.3(5) . 2_756

loop_
_geom_bond_atom_site_label_1
_geom_bond_atom_site_label_2
_geom_bond_distance
_geom_bond_site_symmetry_2
Sb1 O20 1.947(3) 2_755
Sb1 O10 1.949(3) .
Sb1 O17 1.954(3) 2_755
Sb2 O20 1.934(3) .
Sb2 O18 1.934(3) .
Sb2 O15 1.955(3) .
Ni1 N2 2.123(5) 2_865
Ni1 N2 2.123(5) .
Ni1 N3 2.129(5) 2_865
Ni1 N3 2.129(5) .
Ni1 N1 2.135(4) .
Ni1 N1 2.135(4) 2_865
Ni2 N7 2.100(5) .
Ni2 N6 2.107(5) .
Ni2 N5 2.113(4) .
Ni2 N9 2.119(4) .
Ni2 N8 2.143(4) .
Ni2 N4 2.152(5) .
Ni3 N10 2.107(4) .
Ni3 N10 2.107(4) 2_756
Ni3 N11 2.130(5) .
Ni3 N11 2.130(5) 2_756
Ni3 N12 2.134(5) .
Ni3 N12 2.134(5) 2_756
V1 O5 1.629(3) .
V1 O6 1.912(3) .
V1 O9 1.920(3) .
V1 O8 1.957(3) .
V1 O10 1.983(3) .
V1 V5 2.9594(10) .
V1 V8 3.0086(10) .
V2 O16 1.618(3) .
V2 O12 1.946(3) .
V2 O6 1.951(3) .
V2 O13 1.953(3) .
V2 O3 1.967(3) .
V2 V6 2.9247(11) .
V2 V8 2.9710(11) .
V3 O4 1.614(3) .
V3 O2 1.926(3) .
V3 O3 1.933(3) 2_755
V3 O1 1.959(3) .
V3 O15 2.000(3) .
V3 V5 2.9203(10) .
V3 V8 3.0097(10) 2_755
V4 O11 1.627(3) .
V4 O12 1.917(3) .
V4 O9 1.925(3) .
V4 O1 1.949(3) .
V4 O18 2.000(3) .
V4 V5 2.9383(11) .
V4 V6 3.0422(10) .
V5 O19 1.639(3) .
V5 O2 1.908(3) .
V5 O9 1.934(3) .
V5 O8 1.958(3) .
V5 O1 1.961(3) .
V5 V7 2.8736(10) .
V6 O21 1.607(4) .
V6 O12 1.926(3) .
V6 O13 1.938(3) .
V6 O17 1.966(3) .
V6 O18 1.987(3) .
V6 V7 3.0174(10) 2_755
V7 O7 1.624(3) .
V7 O2 1.927(3) .
V7 O13 1.935(3) 2_755
V7 O8 1.952(3) .
V7 O17 1.993(3) 2_755
V7 V6 3.0174(10) 2_755
V8 O14 1.622(3) .
V8 O6 1.919(3) .
V8 O3 1.941(3) .
V8 O15 1.963(3) 2_755
V8 O10 1.983(3) .
V8 V3 3.0097(10) 2_755
O3 V3 1.933(3) 2_755
O13 V7 1.935(3) 2_755
O15 V8 1.963(3) 2_755
O17 Sb1 1.954(3) 2_755
O17 V7 1.993(3) 2_755
O20 Sb1 1.947(3) 2_755
N1 C1 1.477(9) .
N2 C2 1.475(8) .
N2 C3 1.477(8) .
N3 C4 1.460(10) .
N4 C6 1.471(8) .
N4 C7 1.476(8) .
N5 C5 1.466(8) .
N6 C9 1.469(8) .
N7 C8 1.466(9) .
N8 C10 1.471(7) .
N8 C11 1.486(7) .
N9 C12 1.461(7) .
N10 C15 1.470(7) .
N10 C13 1.470(7) .
N11 C16 1.456(8) .
N12 C14 1.467(8) 2_756
C1 C2 1.514(9) 2_865
C2 C1 1.514(9) 2_865
C3 C4 1.490(10) .
C5 C6 1.516(9) .
C7 C8 1.507(10) .
C9 C10 1.512(8) .
C11 C12 1.500(9) .
C13 C14 1.496(9) .
C14 N12 1.467(8) 2_756
C15 C16 1.510(9) 2_756
C16 C15 1.510(9) 2_756
